data_4339102
loop_
_publ_author_name
'Ni, Zhong-Hai'
'Zhang, Li-Fang'
'Tangoulis, Vassilis'
'Wernsdorfer, Wolfgang'
'Cui, Ai-Li'
'Sato, Osamu'
'Kou, Hui-Zhong'

_publ_section_title
;
 Substituent effect on formation of heterometallic molecular wheels:
 synthesis, crystal structure, and magnetic properties.
;
_journal_issue 15
_journal_name_full 'Inorganic chemistry'
_journal_page_first 6029
_journal_page_last 6037
_journal_paper_doi 10.1021/ic700528a
_journal_volume 46
_journal_year 2007
_chemical_formula_sum 'C233 H220 Fe6 Mn6 N48 O39'
_chemical_formula_weight 4981.32
_chemical_name_systematic
; 
 ? 
;
_space_group_IT_number 2
_symmetry_cell_setting triclinic
_symmetry_space_group_name_Hall '-P 1'
_symmetry_space_group_name_H-M 'P -1'
_atom_sites_solution_hydrogens geom
_atom_sites_solution_primary direct
_atom_sites_solution_secondary difmap
_audit_creation_method SHELXL-97
_cell_angle_alpha 78.69(3)
_cell_angle_beta 77.61(3)
_cell_angle_gamma 87.18(3)
_cell_formula_units_Z 1
_cell_length_a 13.718(3)
_cell_length_b 21.098(4)
_cell_length_c 21.117(4)
_cell_measurement_reflns_used 13731
_cell_measurement_temperature 173(2)
_cell_measurement_theta_max 25.00
_cell_measurement_theta_min 2.99
_cell_volume 5853(2)
_computing_cell_refinement 'crystalstructure 3.6.0 (Rigaku, 2004)'
_computing_data_collection 'crystalstructure 3.6.0 (Rigaku, 2004)'
_computing_data_reduction 'SHELXL-97 (Sheldrick, 1997)'
_computing_molecular_graphics 'XP (Sheldrick, 1998)'
_computing_publication_material 'XP (Sheldrick, 1998)'
_computing_structure_refinement 'SHELXL-97 (Sheldrick, 1997)'
_computing_structure_solution 'SHELXS-97 (Sheldrick, 1990)'
_diffrn_ambient_temperature 173(2)
_diffrn_detector_area_resol_mean '100x100 microns'
_diffrn_measured_fraction_theta_full 0.987
_diffrn_measured_fraction_theta_max 0.987
_diffrn_measurement_device_type 'Rigaku R-AXIS RAPID IP'
_diffrn_measurement_method Oscillation
_diffrn_radiation_monochromator graphite
_diffrn_radiation_source 'fine-focus sealed tube'
_diffrn_radiation_type MoK\a
_diffrn_radiation_wavelength 0.71073
_diffrn_reflns_av_R_equivalents 0.0000
_diffrn_reflns_av_sigmaI/netI 0.0664
_diffrn_reflns_limit_h_max 16
_diffrn_reflns_limit_h_min 0
_diffrn_reflns_limit_k_max 25
_diffrn_reflns_limit_k_min -24
_diffrn_reflns_limit_l_max 25
_diffrn_reflns_limit_l_min -24
_diffrn_reflns_number 20359
_diffrn_reflns_theta_full 25.00
_diffrn_reflns_theta_max 25.00
_diffrn_reflns_theta_min 2.99
_exptl_absorpt_coefficient_mu 0.753
_exptl_absorpt_correction_T_max 0.928
_exptl_absorpt_correction_T_min 0.832
_exptl_absorpt_correction_type multi-scan
_exptl_absorpt_process_details 'ABSCOR; Higashi, 1995'
_exptl_crystal_colour 'deep brown'
_exptl_crystal_density_diffrn 1.413
_exptl_crystal_density_method 'not measured'
_exptl_crystal_description Strip
_exptl_crystal_F_000 2572
_exptl_crystal_size_max 0.25
_exptl_crystal_size_mid 0.20
_exptl_crystal_size_min 0.15
_refine_diff_density_max 1.662
_refine_diff_density_min -0.717
_refine_diff_density_rms 0.117
_refine_ls_extinction_method none
_refine_ls_goodness_of_fit_ref 1.049
_refine_ls_hydrogen_treatment constr
_refine_ls_matrix_type full
_refine_ls_number_parameters 917
_refine_ls_number_reflns 20359
_refine_ls_number_restraints 0
_refine_ls_restrained_S_all 1.049
_refine_ls_R_factor_all 0.1232
_refine_ls_R_factor_gt 0.0924
_refine_ls_shift/su_max 1.816
_refine_ls_shift/su_mean 0.055
_refine_ls_structure_factor_coef Fsqd
_refine_ls_weighting_details 'calc w=1/[\s^2^(Fo^2^)+(0.1626P)^2^+8.4990P] where P=(Fo^2^+2Fc^2^)/3'
_refine_ls_weighting_scheme calc
_refine_ls_wR_factor_gt 0.2522
_refine_ls_wR_factor_ref 0.2729
_reflns_number_gt 13731
_reflns_number_total 20359
_reflns_threshold_expression >2sigma(I)
_cod_data_source_file ic700528a-file001.cif
_cod_data_source_block 3
_cod_depositor_comments
;
The following automatic conversions were performed:

'_symmetry_cell_setting' value 'Triclinic' changed to 'triclinic'
according to
/usr/data/users/saulius/automatic-downloads/retrospective/ACS/lib/dictionaries/cif_core.dic
dictionary named 'cif_core.dic' version 2.4.2 from
2011-04-26.

'_exptl_absorpt_correction_type' value 'multi scan'
changed to 'multi-scan' according to
/usr/data/users/saulius/automatic-downloads/retrospective/ACS/lib/dictionaries/cif_core.dic
dictionary named 'cif_core.dic' version 2.4.2 from 2011-04-26.

Automatic conversion script
Id: cif_fix_values 2281 2013-09-26 08:29:07Z andrius 
;
_cod_original_sg_symbol_H-M P-1
_cod_database_code 4339102

loop_
_symmetry_equiv_pos_as_xyz
'x, y, z'
'-x, -y, -z'

loop_
_atom_site_label
_atom_site_type_symbol
_atom_site_fract_x
_atom_site_fract_y
_atom_site_fract_z
_atom_site_U_iso_or_equiv
_atom_site_adp_type
_atom_site_occupancy
_atom_site_symmetry_multiplicity
_atom_site_calc_flag
_atom_site_refinement_flags
Mn1 Mn 0.69645(7) 0.43950(4) 0.35301(4) 0.0376(2) Uani 1 1 d .
Fe2 Fe 0.52100(6) 0.42417(4) 0.15772(4) 0.0364(2) Uani 1 1 d .
Mn2 Mn 0.36590(7) 0.27234(4) 0.04661(4) 0.0372(2) Uani 1 1 d .
Fe3 Fe 0.22457(6) 0.03537(4) 0.08779(4) 0.0369(2) Uani 1 1 d .
Mn3 Mn 0.17557(7) -0.20657(4) 0.18813(4) 0.0373(2) Uani 1 1 d .
Fe1 Fe 0.78379(7) 0.34602(5) 0.59003(4) 0.0446(2) Uani 1 1 d .
N1 N 0.7456(4) 0.4100(3) 0.4517(3) 0.0500(14) Uani 1 1 d .
N2 N 0.1861(4) -0.2959(3) 0.2669(3) 0.0433(12) Uani 1 1 d .
N3 N 0.6494(4) 0.4581(2) 0.2508(3) 0.0414(12) Uani 1 1 d .
N4 N 0.3984(4) 0.3738(3) 0.0697(3) 0.0438(12) Uani 1 1 d .
N5 N 0.3199(4) 0.1721(2) 0.0346(3) 0.0417(12) Uani 1 1 d .
N6 N 0.1581(4) -0.1078(3) 0.1243(3) 0.0427(12) Uani 1 1 d .
C1 C 0.7603(5) 0.3882(3) 0.5035(3) 0.0458(15) Uani 1 1 d .
C2 C 0.8005(5) 0.3158(3) 0.6807(3) 0.0429(14) Uani 1 1 d .
C6 C 0.1758(4) -0.0525(3) 0.1117(3) 0.0377(13) Uani 1 1 d .
C5 C 0.2879(4) 0.1199(3) 0.0516(3) 0.0370(13) Uani 1 1 d .
C4 C 0.4421(5) 0.3970(3) 0.1000(3) 0.0391(14) Uani 1 1 d .
C3 C 0.6050(5) 0.4505(3) 0.2127(3) 0.0384(14) Uani 1 1 d .
O1 O 1.0775(6) 0.3116(6) 0.5427(5) 0.191(6) Uani 1 1 d .
O2 O 0.5693(7) 0.2265(3) 0.5826(4) 0.118(3) Uani 1 1 d .
O7 O 0.7565(3) 0.5213(2) 0.3346(2) 0.0439(10) Uani 1 1 d .
O8 O 0.5726(3) 0.4670(2) 0.3958(2) 0.0437(10) Uani 1 1 d .
O3 O 0.2750(4) 0.4449(3) 0.2952(2) 0.0590(13) Uani 1 1 d .
O4 O 0.6819(4) 0.2615(3) 0.1584(3) 0.0714(15) Uani 1 1 d .
O10 O 0.3472(3) 0.3143(2) -0.0367(2) 0.0442(10) Uani 1 1 d .
O9 O 0.5021(3) 0.2546(2) 0.0184(2) 0.0422(10) Uani 1 1 d .
O5 O -0.0508(3) 0.1098(2) 0.0903(3) 0.0606(13) Uani 1 1 d .
O6 O 0.3725(4) 0.0318(3) 0.2327(2) 0.0629(13) Uani 1 1 d .
O11 O 0.3109(3) -0.2169(2) 0.1503(2) 0.0417(10) Uani 1 1 d .
O14 O 0.9517(5) 0.3185(3) 0.1741(3) 0.0845(18) Uani 1 1 d .
O13 O 0.1288(5) 0.3672(4) 0.2774(5) 0.115(3) Uani 1 1 d .
O12 O 0.1270(3) -0.2478(2) 0.1304(2) 0.0439(10) Uani 1 1 d .
N7 N 0.8763(4) 0.4174(4) 0.5858(3) 0.0600(17) Uani 1 1 d .
N8 N 0.9060(6) 0.3046(4) 0.5575(3) 0.078(2) Uani 1 1 d .
N9 N 0.7224(6) 0.2709(3) 0.5829(3) 0.069(2) Uani 1 1 d .
N10 N 0.6450(4) 0.3675(3) 0.6282(3) 0.0425(12) Uani 1 1 d .
N19 N 0.8222(4) 0.3991(3) 0.3133(3) 0.0459(13) Uani 1 1 d .
N20 N 0.6470(4) 0.3507(3) 0.3652(3) 0.0495(13) Uani 1 1 d .
N11 N 0.6383(4) 0.4230(2) 0.0830(2) 0.0401(12) Uani 1 1 d .
N12 N 0.5597(4) 0.3380(2) 0.1832(3) 0.0437(12) Uani 1 1 d .
N13 N 0.4187(4) 0.4044(2) 0.2338(2) 0.0410(12) Uani 1 1 d .
N14 N 0.4501(4) 0.5093(2) 0.1490(2) 0.0341(11) Uani 1 1 d .
N22 N 0.3694(4) 0.2300(3) 0.1384(3) 0.0419(12) Uani 1 1 d .
N21 N 0.2255(4) 0.2882(2) 0.0881(3) 0.0398(11) Uani 1 1 d .
N15 N 0.1705(4) 0.0435(2) 0.0066(3) 0.0384(11) Uani 1 1 d .
N16 N 0.1007(4) 0.0727(2) 0.1181(3) 0.0425(12) Uani 1 1 d .
N17 N 0.2494(4) 0.0407(3) 0.1711(3) 0.0464(13) Uani 1 1 d .
N18 N 0.3570(4) -0.0097(2) 0.0799(3) 0.0393(11) Uani 1 1 d .
N23 N 0.0380(4) -0.1915(3) 0.2363(3) 0.0458(13) Uiso 1 1 d .
N24 N 0.2110(4) -0.1568(3) 0.2503(3) 0.0422(12) Uiso 1 1 d .
C38 C 0.5594(5) 0.2107(3) 0.0470(3) 0.0406(14) Uiso 1 1 d .
C74 C 0.3973(4) -0.0485(3) 0.0375(3) 0.0380(13) Uiso 1 1 d .
H74A H 0.3657 -0.0523 0.0036 0.046 Uiso 1 1 calc R
C17 C 0.3869(5) -0.1815(3) 0.2311(3) 0.0450(15) Uiso 1 1 d .
C32 C 0.4356(5) 0.1875(3) 0.1548(3) 0.0444(15) Uiso 1 1 d .
H32A H 0.4224 0.1637 0.1977 0.053 Uiso 1 1 calc R
C21 C 0.4809(5) -0.2374(3) 0.1469(3) 0.0455(15) Uiso 1 1 d .
H21A H 0.4848 -0.2569 0.1106 0.055 Uiso 1 1 calc R
C59 C 0.0770(5) 0.0685(3) 0.0133(3) 0.0412(14) Uiso 1 1 d .
C89 C 0.3492(5) 0.4493(3) 0.2477(3) 0.0451(15) Uiso 1 1 d .
C94 C 0.4692(5) 0.5629(3) 0.1026(3) 0.0428(14) Uiso 1 1 d .
H94A H 0.5251 0.5633 0.0687 0.051 Uiso 1 1 calc R
C7 C 0.0389(5) -0.2379(3) 0.1134(3) 0.0451(15) Uiso 1 1 d .
C55 C 0.2145(5) 0.0281(3) -0.0528(3) 0.0420(14) Uiso 1 1 d .
H55A H 0.2793 0.0117 -0.0588 0.050 Uiso 1 1 calc R
C60 C 0.0338(5) 0.0860(3) 0.0793(3) 0.0491(16) Uiso 1 1 d .
C70 C 0.4004(5) -0.0072(3) 0.1309(3) 0.0438(15) Uiso 1 1 d .
C58 C 0.0244(5) 0.0770(3) -0.0365(3) 0.0475(15) Uiso 1 1 d .
H58A H -0.0400 0.0940 -0.0303 0.057 Uiso 1 1 calc R
C54 C 0.8450(5) 0.5398(3) 0.2983(3) 0.0425(14) Uiso 1 1 d .
C88 C 0.4222(5) 0.3414(3) 0.2705(3) 0.0462(15) Uiso 1 1 d .
C90 C 0.3682(5) 0.5101(3) 0.1975(3) 0.0400(14) Uiso 1 1 d .
C22 C 0.3881(5) -0.2125(3) 0.1761(3) 0.0405(14) Uiso 1 1 d .
C56 C 0.1651(5) 0.0365(3) -0.1039(3) 0.0476(15) Uiso 1 1 d .
H56A H 0.1967 0.0264 -0.1443 0.057 Uiso 1 1 calc R
C68 C 0.1715(5) 0.0701(3) 0.2112(3) 0.0488(16) Uiso 1 1 d .
C72 C 0.5320(5) -0.0778(3) 0.0925(3) 0.0504(16) Uiso 1 1 d .
H72A H 0.5914 -0.1000 0.0962 0.060 Uiso 1 1 calc R
C33 C 0.5272(5) 0.1742(3) 0.1123(3) 0.0419(14) Uiso 1 1 d .
C81 C 0.5017(5) 0.3050(3) 0.2417(3) 0.0472(15) Uiso 1 1 d .
C16 C 0.2970(5) -0.1527(3) 0.2626(3) 0.0478(15) Uiso 1 1 d .
H16A H 0.3022 -0.1291 0.2946 0.057 Uiso 1 1 calc R
C93 C 0.4098(5) 0.6173(3) 0.1029(3) 0.0468(15) Uiso 1 1 d .
H93A H 0.4259 0.6535 0.0696 0.056 Uiso 1 1 calc R
C40 C 0.4196(5) 0.4644(3) 0.4709(3) 0.0490(16) Uiso 1 1 d .
H40A H 0.4214 0.5091 0.4659 0.059 Uiso 1 1 calc R
C48 C 0.9035(5) 0.4292(3) 0.2814(3) 0.0494(16) Uiso 1 1 d .
H48A H 0.9568 0.4045 0.2639 0.059 Uiso 1 1 calc R
C92 C 0.3264(5) 0.6182(3) 0.1526(3) 0.0501(16) Uiso 1 1 d .
H92A H 0.2853 0.6546 0.1535 0.060 Uiso 1 1 calc R
C29 C 0.1669(5) 0.3296(3) 0.0628(3) 0.0459(15) Uiso 1 1 d .
H29A H 0.1057 0.3370 0.0894 0.055 Uiso 1 1 calc R
C49 C 0.9173(5) 0.4971(3) 0.2712(3) 0.0475(15) Uiso 1 1 d .
C13 C -0.0436(5) -0.1976(3) 0.2164(4) 0.0517(17) Uiso 1 1 d .
H13A H -0.1039 -0.1887 0.2432 0.062 Uiso 1 1 calc R
C80 C 0.6401(5) 0.3148(4) 0.1467(4) 0.0512(16) Uiso 1 1 d .
C39 C 0.4980(5) 0.4324(3) 0.4348(3) 0.0427(14) Uiso 1 1 d .
C61 C 0.0882(5) 0.0861(3) 0.1830(3) 0.0469(15) Uiso 1 1 d .
C57 C 0.0688(5) 0.0599(3) -0.0954(3) 0.0479(16) Uiso 1 1 d .
H57A H 0.0341 0.0642 -0.1293 0.057 Uiso 1 1 calc R
C23 C 0.2757(5) 0.3555(3) -0.0506(3) 0.0434(14) Uiso 1 1 d .
C91 C 0.3057(5) 0.5634(3) 0.2011(3) 0.0483(16) Uiso 1 1 d .
H91A H 0.2505 0.5624 0.2356 0.058 Uiso 1 1 calc R
C79 C 0.6807(5) 0.3638(3) 0.0856(3) 0.0504(16) Uiso 1 1 d .
C28 C 0.1885(5) 0.3660(3) -0.0042(3) 0.0489(16) Uiso 1 1 d .
C71 C 0.4900(5) -0.0393(3) 0.1371(3) 0.0487(16) Uiso 1 1 d .
H71A H 0.5212 -0.0347 0.1709 0.058 Uiso 1 1 calc R
C73 C 0.4849(5) -0.0830(3) 0.0428(3) 0.0448(15) Uiso 1 1 d .
H73A H 0.5114 -0.1095 0.0129 0.054 Uiso 1 1 calc R
C114 C 0.6082(5) 0.4150(4) 0.6607(3) 0.0523(17) Uiso 1 1 d .
H11A H 0.6523 0.4448 0.6659 0.063 Uiso 1 1 calc R
C45 C 0.5662(5) 0.3275(4) 0.4048(3) 0.0500(16) Uiso 1 1 d .
H45A H 0.5545 0.2836 0.4097 0.060 Uiso 1 1 calc R
C20 C 0.5667(6) -0.2334(4) 0.1714(4) 0.0555(18) Uiso 1 1 d .
H20A H 0.6263 -0.2514 0.1522 0.067 Uiso 1 1 calc R
C24 C 0.2852(5) 0.3904(4) -0.1153(4) 0.0538(17) Uiso 1 1 d .
H24A H 0.3426 0.3855 -0.1467 0.065 Uiso 1 1 calc R
C69 C 0.3408(5) 0.0254(3) 0.1839(3) 0.0456(15) Uiso 1 1 d .
C18 C 0.4758(5) -0.1770(3) 0.2522(4) 0.0525(17) Uiso 1 1 d .
H18A H 0.4748 -0.1555 0.2868 0.063 Uiso 1 1 calc R
C46 C 0.7156(5) 0.3089(4) 0.3262(4) 0.0579(18) Uiso 1 1 d .
H46A H 0.7052 0.2637 0.3467 0.070 Uiso 1 1 calc R
H46B H 0.7041 0.3150 0.2817 0.070 Uiso 1 1 calc R
C31 C 0.2813(5) 0.2443(3) 0.1872(3) 0.0498(16) Uiso 1 1 d .
H31A H 0.2907 0.2844 0.2009 0.060 Uiso 1 1 calc R
H31B H 0.2711 0.2099 0.2258 0.060 Uiso 1 1 calc R
C76 C 0.7513(6) 0.4588(4) -0.0198(4) 0.0611(19) Uiso 1 1 d .
H76A H 0.7755 0.4923 -0.0547 0.073 Uiso 1 1 calc R
C34 C 0.5920(5) 0.1284(3) 0.1386(4) 0.0518(17) Uiso 1 1 d .
H34A H 0.5704 0.1038 0.1806 0.062 Uiso 1 1 calc R
C30 C 0.1936(5) 0.2499(3) 0.1556(3) 0.0477(15) Uiso 1 1 d .
H30A H 0.1718 0.2073 0.1538 0.057 Uiso 1 1 calc R
H30B H 0.1387 0.2714 0.1806 0.057 Uiso 1 1 calc R
C44 C 0.4931(5) 0.3645(3) 0.4417(3) 0.0467(15) Uiso 1 1 d .
C75 C 0.6746(5) 0.4688(4) 0.0309(3) 0.0505(16) Uiso 1 1 d .
H75A H 0.6461 0.5099 0.0290 0.061 Uiso 1 1 calc R
C35 C 0.6873(6) 0.1188(4) 0.1039(4) 0.0602(19) Uiso 1 1 d .
H35A H 0.7304 0.0892 0.1227 0.072 Uiso 1 1 calc R
C47 C 0.8169(6) 0.3283(4) 0.3253(4) 0.0600(19) Uiso 1 1 d .
H47A H 0.8638 0.3119 0.2908 0.072 Uiso 1 1 calc R
H47B H 0.8347 0.3102 0.3673 0.072 Uiso 1 1 calc R
C37 C 0.6545(5) 0.1993(3) 0.0125(3) 0.0466(15) Uiso 1 1 d .
H37A H 0.6764 0.2224 -0.0301 0.056 Uiso 1 1 calc R
C12 C -0.0466(5) -0.2175(4) 0.1556(4) 0.0524(17) Uiso 1 1 d .
C96 C 0.9291(9) 0.5212(6) 0.5957(6) 0.100(3) Uiso 1 1 d .
H96A H 0.9125 0.5626 0.6037 0.120 Uiso 1 1 calc R
C8 C 0.0281(5) -0.2489(4) 0.0530(4) 0.0544(17) Uiso 1 1 d .
H8A H 0.0836 -0.2615 0.0242 0.065 Uiso 1 1 calc R
C50 C 1.0104(6) 0.5219(4) 0.2331(4) 0.0614(19) Uiso 1 1 d .
H50A H 1.0580 0.4941 0.2148 0.074 Uiso 1 1 calc R
C15 C 0.1242(5) -0.1242(4) 0.2854(4) 0.0578(18) Uiso 1 1 d .
H15A H 0.1107 -0.0833 0.2584 0.069 Uiso 1 1 calc R
H15B H 0.1368 -0.1160 0.3265 0.069 Uiso 1 1 calc R
C14 C 0.0352(6) -0.1699(4) 0.2990(4) 0.0584(18) Uiso 1 1 d .
H14A H 0.0415 -0.2065 0.3337 0.070 Uiso 1 1 calc R
H14B H -0.0269 -0.1474 0.3122 0.070 Uiso 1 1 calc R
C62 C 0.0048(6) 0.1148(4) 0.2170(4) 0.0601(19) Uiso 1 1 d .
H62A H -0.0509 0.1254 0.1984 0.072 Uiso 1 1 calc R
C110 C 0.5780(6) 0.3246(4) 0.6224(4) 0.0566(18) Uiso 1 1 d .
C53 C 0.8688(5) 0.6054(4) 0.2889(4) 0.0539(17) Uiso 1 1 d .
H53A H 0.8228 0.6342 0.3072 0.065 Uiso 1 1 calc R
C41 C 0.3406(6) 0.4312(4) 0.5134(4) 0.063(2) Uiso 1 1 d .
H41A H 0.2902 0.4535 0.5373 0.076 Uiso 1 1 calc R
C36 C 0.7177(6) 0.1544(4) 0.0404(4) 0.0592(19) Uiso 1 1 d .
H36A H 0.7813 0.1479 0.0162 0.071 Uiso 1 1 calc R
C82 C 0.5125(6) 0.2394(4) 0.2715(4) 0.063(2) Uiso 1 1 d .
H82 H 0.5657 0.2146 0.2541 0.075 Uiso 1 1 calc R
C11 C -0.1411(6) -0.2129(4) 0.1361(4) 0.0592(19) Uiso 1 1 d .
H11B H -0.1982 -0.2016 0.1645 0.071 Uiso 1 1 calc R
C25 C 0.2099(6) 0.4325(4) -0.1332(4) 0.069(2) Uiso 1 1 d .
H25A H 0.2167 0.4542 -0.1767 0.083 Uiso 1 1 calc R
C9 C -0.0639(6) -0.2415(4) 0.0337(4) 0.0609(19) Uiso 1 1 d .
H9A H -0.0683 -0.2479 -0.0080 0.073 Uiso 1 1 calc R
C65 C 0.0850(7) 0.1113(4) 0.3072(4) 0.071(2) Uiso 1 1 d .
C77 C 0.7918(6) 0.3960(4) -0.0170(4) 0.069(2) Uiso 1 1 d .
H77A H 0.8425 0.3866 -0.0510 0.083 Uiso 1 1 calc R
C86 C 0.2955(8) 0.2201(5) 0.4206(5) 0.092(3) Uiso 1 1 d .
H86A H 0.3122 0.1754 0.4336 0.138 Uiso 1 1 calc R
H86B H 0.2289 0.2236 0.4128 0.138 Uiso 1 1 calc R
H86C H 0.2995 0.2428 0.4551 0.138 Uiso 1 1 calc R
C19 C 0.5632(6) -0.2027(4) 0.2243(4) 0.0559(18) Uiso 1 1 d .
H19A H 0.6205 -0.1997 0.2405 0.067 Uiso 1 1 calc R
C113 C 0.5088(7) 0.4214(5) 0.6867(5) 0.074(2) Uiso 1 1 d .
H11C H 0.4861 0.4537 0.7106 0.088 Uiso 1 1 calc R
C63 C 0.0055(7) 0.1274(4) 0.2789(4) 0.069(2) Uiso 1 1 d .
C78 C 0.7555(6) 0.3488(4) 0.0366(4) 0.067(2) Uiso 1 1 d .
H78A H 0.7816 0.3071 0.0394 0.080 Uiso 1 1 calc R
C87 C 0.3590(5) 0.3145(4) 0.3296(4) 0.0554(18) Uiso 1 1 d .
H87A H 0.3102 0.3400 0.3507 0.066 Uiso 1 1 calc R
C10 C -0.1475(6) -0.2250(4) 0.0760(4) 0.067(2) Uiso 1 1 d .
H10A H -0.2089 -0.2220 0.0637 0.080 Uiso 1 1 calc R
C51 C 1.0310(7) 0.5860(4) 0.2232(4) 0.070(2) Uiso 1 1 d .
H51A H 1.0917 0.6018 0.1971 0.084 Uiso 1 1 calc R
C103 C 0.7690(11) 0.1577(7) 0.5606(7) 0.127(4) Uiso 1 1 d .
H103 H 0.7047 0.1420 0.5669 0.152 Uiso 1 1 calc R
C42 C 0.3355(7) 0.3636(4) 0.5209(5) 0.073(2) Uiso 1 1 d .
H42A H 0.2823 0.3409 0.5498 0.087 Uiso 1 1 calc R
C85 C 0.3688(6) 0.2497(4) 0.3574(4) 0.065(2) Uiso 1 1 d .
C83 C 0.4418(7) 0.2126(4) 0.3277(4) 0.070(2) Uiso 1 1 d .
C99 C 0.9745(8) 0.3979(5) 0.5698(5) 0.084(3) Uiso 1 1 d .
C26 C 0.1255(7) 0.4422(4) -0.0873(4) 0.074(2) Uiso 1 1 d .
H26A H 0.0763 0.4710 -0.0996 0.089 Uiso 1 1 calc R
C43 C 0.4096(6) 0.3320(4) 0.4853(4) 0.065(2) Uiso 1 1 d .
H43A H 0.4053 0.2875 0.4897 0.078 Uiso 1 1 calc R
C102 C 0.7995(8) 0.2235(5) 0.5616(5) 0.083(3) Uiso 1 1 d .
C67 C 0.1708(6) 0.0832(4) 0.2725(4) 0.0596(19) Uiso 1 1 d .
H67A H 0.2266 0.0736 0.2912 0.072 Uiso 1 1 calc R
C109 C 0.6233(7) 0.2691(4) 0.5933(4) 0.070(2) Uiso 1 1 d .
C101 C 0.8929(8) 0.2422(5) 0.5520(5) 0.086(3) Uiso 1 1 d .
C27 C 0.1143(6) 0.4097(4) -0.0237(4) 0.065(2) Uiso 1 1 d .
H27A H 0.0571 0.4163 0.0072 0.078 Uiso 1 1 calc R
C52 C 0.9629(6) 0.6275(5) 0.2515(4) 0.070(2) Uiso 1 1 d .
H52A H 0.9791 0.6708 0.2459 0.085 Uiso 1 1 calc R
C111 C 0.4772(7) 0.3304(5) 0.6455(5) 0.081(3) Uiso 1 1 d .
H11D H 0.4336 0.3008 0.6394 0.097 Uiso 1 1 calc R
C97 C 1.0221(10) 0.5017(7) 0.5820(6) 0.116(4) Uiso 1 1 d .
H97A H 1.0709 0.5309 0.5818 0.139 Uiso 1 1 calc R
C66 C 0.0880(8) 0.1254(5) 0.3743(5) 0.095(3) Uiso 1 1 d .
H66A H 0.0256 0.1443 0.3923 0.142 Uiso 1 1 calc R
H66B H 0.1411 0.1549 0.3699 0.142 Uiso 1 1 calc R
H66C H 0.0992 0.0859 0.4033 0.142 Uiso 1 1 calc R
C98 C 1.0496(9) 0.4511(6) 0.5699(5) 0.093(3) Uiso 1 1 d .
H98A H 1.1177 0.4424 0.5602 0.112 Uiso 1 1 calc R
C64 C -0.0875(8) 0.1595(6) 0.3146(6) 0.099(3) Uiso 1 1 d .
H64A H -0.0774 0.1656 0.3567 0.148 Uiso 1 1 calc R
H64B H -0.1443 0.1324 0.3212 0.148 Uiso 1 1 calc R
H64C H -0.0989 0.2007 0.2884 0.148 Uiso 1 1 calc R
C95 C 0.8559(7) 0.4762(5) 0.5978(4) 0.072(2) Uiso 1 1 d .
H95A H 0.7893 0.4885 0.6082 0.087 Uiso 1 1 calc R
O1W O 0.8788(5) 0.2290(3) 0.1231(3) 0.093(2) Uiso 1 1 d .
O4W O 0.5167(7) 0.9853(5) 0.3039(5) 0.135(3) Uiso 1 1 d .
C112 C 0.4418(8) 0.3784(5) 0.6764(5) 0.091(3) Uiso 1 1 d .
H11E H 0.3734 0.3833 0.6911 0.109 Uiso 1 1 calc R
C100 C 0.9929(9) 0.3376(6) 0.5556(6) 0.092(3) Uiso 1 1 d .
C104 C 0.8756(9) 0.1186(6) 0.5457(6) 0.096(3) Uiso 1 1 d .
C84 C 0.4511(9) 0.1398(6) 0.3533(6) 0.107(4) Uiso 1 1 d .
H84A H 0.4000 0.1269 0.3921 0.160 Uiso 1 1 calc R
H84B H 0.5155 0.1305 0.3641 0.160 Uiso 1 1 calc R
H84C H 0.4437 0.1166 0.3199 0.160 Uiso 1 1 calc R
C106 C 0.9805(10) 0.1984(7) 0.5406(7) 0.118(4) Uiso 1 1 d .
H106 H 1.0465 0.2113 0.5328 0.141 Uiso 1 1 calc R
C105 C 0.9524(13) 0.1383(9) 0.5430(8) 0.138(5) Uiso 1 1 d .
C115 C 0.9080(8) 0.3763(5) 0.1436(5) 0.086(3) Uiso 1 1 d .
C116 C 0.1016(9) 0.3115(6) 0.3206(6) 0.106(4) Uiso 1 1 d .
C108 C 1.0484(15) 0.0900(10) 0.5372(10) 0.197(8) Uiso 1 1 d .
H10F H 1.0268 0.0469 0.5395 0.296 Uiso 1 1 calc R
H10G H 1.0813 0.0906 0.5729 0.296 Uiso 1 1 calc R
H10H H 1.0939 0.1040 0.4959 0.296 Uiso 1 1 calc R
C107 C 0.8094(18) 0.0458(12) 0.5526(13) 0.245(11) Uiso 1 1 d .
H10I H 0.8562 0.0115 0.5445 0.367 Uiso 1 1 calc R
H10J H 0.7676 0.0522 0.5207 0.367 Uiso 1 1 calc R
H10K H 0.7689 0.0346 0.5962 0.367 Uiso 1 1 calc R
O2W O 0.1877(10) 0.4224(7) 0.1468(7) 0.094(4) Uiso 0.50 1 d P
O5W O 0.7006(14) 0.9836(11) 0.2586(10) 0.135(6) Uiso 0.50 1 d P
O5W' O 0.7007(18) 0.9224(13) 0.2689(12) 0.170(8) Uiso 0.50 1 d P
O6W O 0.7596(15) 0.8524(10) 0.3092(10) 0.137(6) Uiso 0.50 1 d P
O7W O 0.802(2) 0.7935(16) 0.4024(17) 0.461(16) Uiso 1 1 d .
O15 O 0.5434(13) 0.1622(8) 0.4887(9) 0.116(5) Uiso 0.50 1 d P
C200 C 0.659(3) 0.1496(17) 0.4365(17) 0.153(11) Uiso 0.50 1 d P

loop_
_atom_site_aniso_label
_atom_site_aniso_U_11
_atom_site_aniso_U_22
_atom_site_aniso_U_33
_atom_site_aniso_U_23
_atom_site_aniso_U_13
_atom_site_aniso_U_12
Mn1 0.0386(5) 0.0390(5) 0.0359(5) -0.0092(4) -0.0075(4) -0.0014(4)
Fe2 0.0442(5) 0.0324(5) 0.0363(5) -0.0117(4) -0.0121(4) 0.0008(4)
Mn2 0.0414(5) 0.0354(5) 0.0359(5) -0.0087(4) -0.0083(4) -0.0017(4)
Fe3 0.0361(5) 0.0309(5) 0.0419(5) -0.0085(4) -0.0031(4) 0.0001(3)
Mn3 0.0377(5) 0.0346(5) 0.0382(5) -0.0074(4) -0.0049(4) 0.0010(4)
Fe1 0.0519(6) 0.0458(5) 0.0351(5) -0.0088(4) -0.0081(4) 0.0108(4)
N1 0.052(3) 0.057(4) 0.047(3) -0.017(3) -0.018(3) 0.002(3)
N2 0.041(3) 0.044(3) 0.043(3) -0.006(2) -0.007(2) 0.004(2)
N3 0.044(3) 0.041(3) 0.042(3) -0.011(2) -0.011(3) -0.002(2)
N4 0.053(3) 0.042(3) 0.042(3) -0.013(2) -0.017(3) 0.000(2)
N5 0.049(3) 0.033(3) 0.043(3) -0.010(2) -0.008(2) 0.002(2)
N6 0.042(3) 0.037(3) 0.048(3) -0.002(2) -0.012(2) 0.001(2)
C1 0.050(4) 0.046(4) 0.041(4) -0.012(3) -0.008(3) 0.007(3)
C2 0.047(4) 0.035(3) 0.045(4) -0.009(3) -0.006(3) 0.003(3)
C6 0.033(3) 0.044(4) 0.036(3) -0.005(3) -0.009(3) 0.003(3)
C5 0.033(3) 0.038(4) 0.040(3) -0.013(3) -0.005(3) 0.009(3)
C4 0.044(3) 0.033(3) 0.039(3) -0.007(3) -0.006(3) 0.001(3)
C3 0.046(3) 0.033(3) 0.035(3) -0.012(2) -0.003(3) 0.009(3)
O1 0.069(5) 0.261(13) 0.165(9) 0.054(9) 0.038(5) 0.086(7)
O2 0.199(8) 0.080(5) 0.092(5) -0.009(4) -0.063(5) -0.063(5)
O7 0.042(2) 0.043(2) 0.049(3) -0.010(2) -0.010(2) -0.0028(19)
O8 0.042(2) 0.043(2) 0.045(2) -0.012(2) -0.004(2) 0.0003(19)
O3 0.050(3) 0.066(3) 0.050(3) -0.007(2) 0.009(2) 0.001(2)
O4 0.087(4) 0.053(3) 0.073(4) -0.016(3) -0.015(3) 0.022(3)
O10 0.056(3) 0.038(2) 0.040(2) -0.0087(19) -0.011(2) -0.006(2)
O9 0.044(2) 0.042(2) 0.039(2) -0.0071(19) -0.0065(19) -0.0016(19)
O5 0.040(3) 0.053(3) 0.089(4) -0.025(3) -0.008(3) 0.015(2)
O6 0.071(3) 0.074(4) 0.050(3) -0.019(3) -0.018(3) -0.001(3)
O11 0.042(2) 0.043(2) 0.039(2) -0.0087(19) -0.0045(19) -0.0018(19)
O14 0.071(4) 0.099(5) 0.086(4) -0.029(4) -0.011(3) 0.002(3)
O13 0.082(5) 0.097(6) 0.153(7) 0.011(5) -0.025(5) -0.004(4)
O12 0.036(2) 0.037(2) 0.059(3) -0.010(2) -0.012(2) -0.0016(18)
N7 0.040(3) 0.095(5) 0.037(3) 0.008(3) -0.007(3) -0.008(3)
N8 0.100(6) 0.081(5) 0.039(3) -0.001(3) -0.005(4) 0.037(4)
N9 0.121(6) 0.043(4) 0.046(3) -0.017(3) -0.017(4) 0.016(4)
N10 0.044(3) 0.046(3) 0.039(3) -0.006(2) -0.013(2) 0.000(2)
N19 0.044(3) 0.045(3) 0.048(3) -0.007(2) -0.010(3) 0.000(2)
N20 0.052(3) 0.050(3) 0.047(3) -0.014(3) -0.009(3) 0.005(3)
N11 0.049(3) 0.037(3) 0.037(3) -0.014(2) -0.009(2) 0.003(2)
N12 0.056(3) 0.034(3) 0.048(3) -0.015(2) -0.021(3) 0.008(2)
N13 0.050(3) 0.038(3) 0.036(3) -0.006(2) -0.011(2) -0.004(2)
N14 0.044(3) 0.026(2) 0.036(3) -0.010(2) -0.013(2) -0.002(2)
N22 0.046(3) 0.043(3) 0.039(3) -0.014(2) -0.008(2) 0.002(2)
N21 0.041(3) 0.033(3) 0.044(3) -0.006(2) -0.008(2) 0.000(2)
N15 0.037(3) 0.027(3) 0.051(3) -0.005(2) -0.011(2) -0.002(2)
N16 0.040(3) 0.033(3) 0.050(3) -0.006(2) -0.002(2) -0.004(2)
N17 0.057(3) 0.037(3) 0.042(3) -0.008(2) -0.002(3) 0.000(2)
N18 0.039(3) 0.031(3) 0.047(3) -0.009(2) -0.004(2) -0.006(2)

loop_
_atom_type_symbol
_atom_type_description
_atom_type_scat_dispersion_real
_atom_type_scat_dispersion_imag
_atom_type_scat_source
C C 0.0033 0.0016 'International Tables Vol C Tables 4.2.6.8 and 6.1.1.4'
H H 0.0000 0.0000 'International Tables Vol C Tables 4.2.6.8 and 6.1.1.4'
N N 0.0061 0.0033 'International Tables Vol C Tables 4.2.6.8 and 6.1.1.4'
O O 0.0106 0.0060 'International Tables Vol C Tables 4.2.6.8 and 6.1.1.4'
Mn Mn 0.3368 0.7283 'International Tables Vol C Tables 4.2.6.8 and 6.1.1.4'
Fe Fe 0.3463 0.8444 'International Tables Vol C Tables 4.2.6.8 and 6.1.1.4'

loop_
_geom_angle_atom_site_label_1
_geom_angle_atom_site_label_2
_geom_angle_atom_site_label_3
_geom_angle
_geom_angle_site_symmetry_1
O8 Mn1 O7 94.99(19) .
O8 Mn1 N20 91.4(2) .
O7 Mn1 N20 173.4(2) .
O8 Mn1 N19 172.7(2) .
O7 Mn1 N19 91.9(2) .
N20 Mn1 N19 81.7(2) .
O8 Mn1 N1 90.7(2) .
O7 Mn1 N1 93.1(2) .
N20 Mn1 N1 88.2(2) .
N19 Mn1 N1 86.6(2) .
O8 Mn1 N3 92.50(19) .
O7 Mn1 N3 91.88(19) .
N20 Mn1 N3 86.5(2) .
N19 Mn1 N3 89.6(2) .
N1 Mn1 N3 173.8(2) .
N12 Fe2 N13 83.5(2) .
N12 Fe2 C4 90.0(2) .
N13 Fe2 C4 93.5(2) .
N12 Fe2 C3 89.3(2) .
N13 Fe2 C3 88.7(2) .
C4 Fe2 C3 177.6(3) .
N12 Fe2 N14 165.5(2) .
N13 Fe2 N14 82.1(2) .
C4 Fe2 N14 89.0(2) .
C3 Fe2 N14 92.3(2) .
N12 Fe2 N11 82.8(2) .
N13 Fe2 N11 166.3(2) .
C4 Fe2 N11 85.9(2) .
C3 Fe2 N11 91.7(2) .
N14 Fe2 N11 111.5(2) .
O10 Mn2 O9 95.28(19) .
O10 Mn2 N21 92.0(2) .
O9 Mn2 N21 172.5(2) .
O10 Mn2 N22 173.5(2) .
O9 Mn2 N22 91.2(2) .
N21 Mn2 N22 81.5(2) .
O10 Mn2 N5 94.37(18) .
O9 Mn2 N5 92.34(19) .
N21 Mn2 N5 89.0(2) .
N22 Mn2 N5 85.4(2) .
O10 Mn2 N4 89.11(18) .
O9 Mn2 N4 92.77(19) .
N21 Mn2 N4 85.5(2) .
N22 Mn2 N4 90.5(2) .
N5 Mn2 N4 173.53(19) .
N16 Fe3 N17 84.6(2) .
N16 Fe3 C6 94.7(2) .
N17 Fe3 C6 96.7(2) .
N16 Fe3 C5 92.7(2) .
N17 Fe3 C5 89.1(2) .
C6 Fe3 C5 171.0(2) .
N16 Fe3 N15 81.7(2) .
N17 Fe3 N15 166.0(2) .
C6 Fe3 N15 87.3(2) .
C5 Fe3 N15 88.7(2) .
N16 Fe3 N18 165.4(2) .
N17 Fe3 N18 81.6(2) .
C6 Fe3 N18 82.3(2) .
C5 Fe3 N18 91.7(2) .
N15 Fe3 N18 112.3(2) .
O12 Mn3 O11 95.37(19) .
O12 Mn3 N23 91.4(2) .
O11 Mn3 N23 173.2(2) .
O12 Mn3 N24 172.8(2) .
O11 Mn3 N24 91.0(2) .
N23 Mn3 N24 82.3(2) .
O12 Mn3 N2 97.24(19) .
O11 Mn3 N2 89.51(19) .
N23 Mn3 N2 88.9(2) .
N24 Mn3 N2 86.1(2) .
O12 Mn3 N6 91.08(19) .
O11 Mn3 N6 95.28(19) .
N23 Mn3 N6 85.3(2) .
N24 Mn3 N6 85.0(2) .
N2 Mn3 N6 170.0(2) .
N9 Fe1 N8 85.3(4) .
N9 Fe1 C1 89.9(3) .
N8 Fe1 C1 96.0(3) .
N9 Fe1 C2 96.1(3) .
N8 Fe1 C2 90.4(3) .
C1 Fe1 C2 171.6(3) .
N9 Fe1 N10 81.6(3) .
N8 Fe1 N10 166.2(3) .
C1 Fe1 N10 88.2(2) .
C2 Fe1 N10 86.9(2) .
N9 Fe1 N7 166.9(3) .
N8 Fe1 N7 81.9(3) .
C1 Fe1 N7 88.8(3) .
C2 Fe1 N7 86.6(2) .
N10 Fe1 N7 111.4(3) .
C1 N1 Mn1 170.2(6) .
C2 N2 Mn3 146.5(5) 2_656
C3 N3 Mn1 156.6(5) .
C4 N4 Mn2 141.6(5) .
C5 N5 Mn2 156.8(5) .
C6 N6 Mn3 148.2(5) .
N1 C1 Fe1 176.4(6) .
N2 C2 Fe1 176.7(6) 2_656
N6 C6 Fe3 171.9(5) .
N5 C5 Fe3 174.0(5) .
N4 C4 Fe2 171.9(5) .
N3 C3 Fe2 170.4(6) .
C54 O7 Mn1 129.0(4) .
C39 O8 Mn1 129.2(4) .
C23 O10 Mn2 127.9(4) .
C38 O9 Mn2 128.9(4) .
C22 O11 Mn3 127.9(4) .
C7 O12 Mn3 126.7(4) .
C95 N7 C99 119.4(8) .
C95 N7 Fe1 129.6(6) .
C99 N7 Fe1 111.0(6) .
C100 N8 C101 130.5(9) .
C100 N8 Fe1 115.5(7) .
C101 N8 Fe1 112.7(7) .
C109 N9 C102 131.1(8) .
C109 N9 Fe1 119.1(6) .
C102 N9 Fe1 109.7(6) .
C114 N10 C110 116.6(6) .
C114 N10 Fe1 130.5(5) .
C110 N10 Fe1 112.8(5) .
C48 N19 C47 121.2(6) .
C48 N19 Mn1 126.1(5) .
C47 N19 Mn1 112.7(4) .
C45 N20 C46 120.4(6) .
C45 N20 Mn1 125.9(5) .
C46 N20 Mn1 113.6(4) .
C75 N11 C79 117.6(6) .
C75 N11 Fe2 130.7(5) .
C79 N11 Fe2 111.5(4) .
C80 N12 C81 126.3(6) .
C80 N12 Fe2 118.9(5) .
C81 N12 Fe2 114.8(4) .
C89 N13 C88 125.8(6) .
C89 N13 Fe2 119.1(4) .
C88 N13 Fe2 115.2(4) .
C94 N14 C90 117.1(5) .
C94 N14 Fe2 130.5(4) .
C90 N14 Fe2 112.4(4) .
C32 N22 C31 121.4(6) .
C32 N22 Mn2 124.5(5) .
C31 N22 Mn2 113.6(4) .
C29 N21 C30 120.9(6) .
C29 N21 Mn2 125.3(5) .
C30 N21 Mn2 113.7(4) .
C55 N15 C59 117.9(5) .
C55 N15 Fe3 129.2(4) .
C59 N15 Fe3 113.0(4) .
C60 N16 C61 125.4(6) .
C60 N16 Fe3 120.5(5) .
C61 N16 Fe3 114.0(4) .
C69 N17 C68 125.7(6) .
C69 N17 Fe3 119.4(5) .
C68 N17 Fe3 114.1(4) .
C70 N18 C74 118.7(5) .
C70 N18 Fe3 112.4(4) .
C74 N18 Fe3 128.1(4) .
C13 N23 C14 120.9(6) .
C13 N23 Mn3 125.9(5) .
C14 N23 Mn3 113.2(4) .
C16 N24 C15 120.4(6) .
C16 N24 Mn3 126.6(5) .
C15 N24 Mn3 112.9(4) .
O9 C38 C37 119.1(6) .
O9 C38 C33 122.7(6) .
C37 C38 C33 118.3(6) .
N18 C74 C73 121.8(6) .
N18 C74 H74A 119.1 .
C73 C74 H74A 119.1 .
C18 C17 C22 119.2(6) .
C18 C17 C16 119.7(6) .
C22 C17 C16 121.1(6) .
N22 C32 C33 125.3(6) .
N22 C32 H32A 117.4 .
C33 C32 H32A 117.3 .
C20 C21 C22 121.5(6) .
C20 C21 H21A 119.2 .
C22 C21 H21A 119.2 .
N15 C59 C58 122.6(6) .
N15 C59 C60 115.3(5) .
C58 C59 C60 122.1(6) .
O3 C89 N13 128.4(6) .
O3 C89 C90 120.5(6) .
N13 C89 C90 111.1(6) .
N14 C94 C93 123.0(6) .
N14 C94 H94A 118.5 .
C93 C94 H94A 118.5 .
O12 C7 C8 119.7(6) .
O12 C7 C12 122.6(6) .
C8 C7 C12 117.7(6) .
N15 C55 C56 121.3(6) .
N15 C55 H55A 119.3 .
C56 C55 H55A 119.3 .
O5 C60 N16 130.1(7) .
O5 C60 C59 120.4(6) .
N16 C60 C59 109.5(6) .
N18 C70 C71 121.5(6) .
N18 C70 C69 115.9(5) .
C71 C70 C69 122.3(6) .
C59 C58 C57 118.8(6) .
C59 C58 H58A 120.6 .
C57 C58 H58A 120.6 .
O7 C54 C53 117.3(6) .
O7 C54 C49 123.7(6) .
C53 C54 C49 118.9(6) .
C87 C88 C81 120.2(6) .
C87 C88 N13 127.6(6) .
C81 C88 N13 112.2(6) .
N14 C90 C91 122.9(6) .
N14 C90 C89 115.3(5) .
C91 C90 C89 121.8(6) .
O11 C22 C21 118.6(6) .
O11 C22 C17 124.5(6) .
C21 C22 C17 116.9(6) .
C55 C56 C57 119.9(7) .
C55 C56 H56A 120.0 .
C57 C56 H56A 120.1 .
C67 C68 C61 119.5(7) .
C67 C68 N17 127.0(6) .
C61 C68 N17 113.5(6) .
C73 C72 C71 119.0(7) .
C73 C72 H72A 120.5 .
C71 C72 H72A 120.5 .
C34 C33 C32 117.9(6) .
C34 C33 C38 119.1(6) .
C32 C33 C38 122.6(6) .
C88 C81 N12 114.3(6) .
C88 C81 C82 118.9(6) .
N12 C81 C82 126.8(6) .
N24 C16 C17 125.4(6) .
N24 C16 H16A 117.3 .
C17 C16 H16A 117.3 .
C92 C93 C94 119.9(7) .
C92 C93 H93A 120.1 .
C94 C93 H93A 120.0 .
C41 C40 C39 121.6(7) .
C41 C40 H40A 119.2 .
C39 C40 H40A 119.2 .
N19 C48 C49 125.0(7) .
N19 C48 H48A 117.5 .
C49 C48 H48A 117.5 .
C91 C92 C93 117.9(7) .
C91 C92 H92A 121.0 .
C93 C92 H92A 121.0 .
N21 C29 C28 125.0(6) .
N21 C29 H29A 117.5 .
C28 C29 H29A 117.5 .
C54 C49 C50 119.2(7) .
C54 C49 C48 123.5(6) .
C50 C49 C48 117.2(7) .
N23 C13 C12 124.0(7) .
N23 C13 H13A 118.0 .
C12 C13 H13A 118.0 .
O4 C80 N12 128.2(7) .
O4 C80 C79 120.8(7) .
N12 C80 C79 111.0(6) .
O8 C39 C40 118.4(6) .
O8 C39 C44 123.0(6) .
C40 C39 C44 118.6(6) .
C68 C61 C62 120.2(6) .
C68 C61 N16 113.6(6) .
C62 C61 N16 126.2(6) .
C56 C57 C58 119.5(7) .
C56 C57 H57A 120.3 .
C58 C57 H57A 120.2 .
O10 C23 C24 118.7(6) .
O10 C23 C28 123.9(6) .
C24 C23 C28 117.5(6) .
C92 C91 C90 119.2(7) .
C92 C91 H91A 120.4 .
C90 C91 H91A 120.4 .
N11 C79 C78 122.7(7) .
N11 C79 C80 115.3(6) .
C78 C79 C80 122.0(7) .
C23 C28 C27 120.2(7) .
C23 C28 C29 122.6(6) .
C27 C28 C29 117.0(7) .
C72 C71 C70 119.3(6) .
C72 C71 H71A 120.3 .
C70 C71 H71A 120.3 .
C72 C73 C74 119.5(6) .
C72 C73 H73A 120.3 .
C74 C73 H73A 120.2 .
N10 C114 C113 122.8(7) .
N10 C114 H11A 118.6 .
C113 C114 H11A 118.5 .
N20 C45 C44 124.6(7) .
N20 C45 H45A 117.7 .
C44 C45 H45A 117.7 .
C21 C20 C19 120.2(7) .
C21 C20 H20A 119.9 .
C19 C20 H20A 119.9 .
C25 C24 C23 120.9(7) .
C25 C24 H24A 119.6 .
C23 C24 H24A 119.6 .
O6 C69 N17 127.9(6) .
O6 C69 C70 122.5(6) .
N17 C69 C70 109.4(6) .
C19 C18 C17 122.6(7) .
C19 C18 H18A 118.7 .
C17 C18 H18A 118.7 .
C47 C46 N20 106.2(6) .
C47 C46 H46A 110.5 .
N20 C46 H46A 110.5 .
C47 C46 H46B 110.5 .
N20 C46 H46B 110.5 .
H46A C46 H46B 108.7 .
N22 C31 C30 107.9(6) .
N22 C31 H31A 110.2 .
C30 C31 H31A 110.1 .
N22 C31 H31B 110.1 .
C30 C31 H31B 110.1 .
H31A C31 H31B 108.5 .
C77 C76 C75 117.4(8) .
C77 C76 H76A 121.3 .
C75 C76 H76A 121.3 .
C35 C34 C33 121.7(7) .
C35 C34 H34A 119.2 .
C33 C34 H34A 119.2 .
N21 C30 C31 106.9(5) .
N21 C30 H30A 110.3 .
C31 C30 H30A 110.3 .
N21 C30 H30B 110.3 .
C31 C30 H30B 110.4 .
H30A C30 H30B 108.6 .
C39 C44 C43 118.3(7) .
C39 C44 C45 123.2(6) .
C43 C44 C45 118.5(7) .
N11 C75 C76 123.9(7) .
N11 C75 H75A 118.1 .
C76 C75 H75A 118.1 .
C34 C35 C36 118.8(7) .
C34 C35 H35A 120.6 .
C36 C35 H35A 120.6 .
C46 C47 N19 109.6(6) .
C46 C47 H47A 109.7 .
N19 C47 H47A 109.7 .
C46 C47 H47B 109.7 .
N19 C47 H47B 109.8 .
H47A C47 H47B 108.2 .
C36 C37 C38 121.4(7) .
C36 C37 H37A 119.3 .
C38 C37 H37A 119.3 .
C7 C12 C11 119.4(7) .
C7 C12 C13 123.5(6) .
C11 C12 C13 117.1(7) .
C97 C96 C95 116.3(12) .
C97 C96 H96A 121.5 .
C95 C96 H96A 122.1 .
C9 C8 C7 122.0(7) .
C9 C8 H8A 119.0 .
C7 C8 H8A 119.0 .
C51 C50 C49 120.8(8) .
C51 C50 H50A 119.6 .
C49 C50 H50A 119.6 .
N24 C15 C14 106.7(6) .
N24 C15 H15A 110.4 .
C14 C15 H15A 110.4 .
N24 C15 H15B 110.4 .
C14 C15 H15B 110.4 .
H15A C15 H15B 108.6 .
N23 C14 C15 105.7(6) .
N23 C14 H14A 110.6 .
C15 C14 H14A 110.6 .
N23 C14 H14B 110.6 .
C15 C14 H14B 110.6 .
H14A C14 H14B 108.7 .
C63 C62 C61 119.4(7) .
C63 C62 H62A 120.3 .
C61 C62 H62A 120.3 .
N10 C110 C111 122.6(8) .
N10 C110 C109 114.5(7) .
C111 C110 C109 122.8(8) .
C52 C53 C54 119.5(7) .
C52 C53 H53A 120.2 .
C54 C53 H53A 120.2 .
C40 C41 C42 120.2(8) .
C40 C41 H41A 119.9 .
C42 C41 H41A 119.9 .
C37 C36 C35 120.9(7) .
C37 C36 H36A 119.6 .
C35 C36 H36A 119.6 .
C83 C82 C81 119.0(8) .
C83 C82 H82 120.5 .
C81 C82 H82 120.5 .
C10 C11 C12 120.2(8) .
C10 C11 H11B 119.9 .
C12 C11 H11B 119.9 .
C26 C25 C24 120.9(8) .
C26 C25 H25A 119.6 .
C24 C25 H25A 119.6 .
C10 C9 C8 120.1(8) .
C10 C9 H9A 119.9 .
C8 C9 H9A 119.9 .
C63 C65 C67 119.9(8) .
C63 C65 C66 122.0(9) .
C67 C65 C66 118.1(8) .
C76 C77 C78 119.0(8) .
C76 C77 H77A 120.5 .
C78 C77 H77A 120.5 .
C85 C86 H86A 109.4 .
C85 C86 H86B 109.5 .
H86A C86 H86B 109.5 .
C85 C86 H86C 109.5 .
H86A C86 H86C 109.5 .
H86B C86 H86C 109.5 .
C18 C19 C20 119.5(7) .
C18 C19 H19A 120.3 .
C20 C19 H19A 120.2 .
C112 C113 C114 118.8(9) .
C112 C113 H11C 120.6 .
C114 C113 H11C 120.6 .
C65 C63 C62 121.1(8) .
C65 C63 C64 121.1(8) .
C62 C63 C64 117.8(8) .
C79 C78 C77 119.4(8) .
C79 C78 H78A 120.3 .
C77 C78 H78A 120.3 .
C85 C87 C88 120.2(7) .
C85 C87 H87A 119.9 .
C88 C87 H87A 119.9 .
C11 C10 C9 120.5(8) .
C11 C10 H10A 119.8 .
C9 C10 H10A 119.7 .
C50 C51 C52 120.4(9) .
C50 C51 H51A 119.8 .
C52 C51 H51A 119.8 .
C102 C103 C104 103.5(11) .
C102 C103 H103 128.2 .
C104 C103 H103 128.3 .
C41 C42 C43 119.0(9) .
C41 C42 H42A 120.5 .
C43 C42 H42A 120.5 .
C83 C85 C87 120.2(8) .
C83 C85 C86 120.4(8) .
C87 C85 C86 119.4(8) .
C85 C83 C82 121.2(8) .
C85 C83 C84 122.2(9) .
C82 C83 C84 116.5(8) .
C100 C99 N7 117.8(10) .
C100 C99 C98 129.4(10) .
N7 C99 C98 112.7(9) .
C27 C26 C25 119.8(9) .
C27 C26 H26A 120.1 .
C25 C26 H26A 120.1 .
C42 C43 C44 122.4(8) .
C42 C43 H43A 118.8 .
C44 C43 H43A 118.8 .
C101 C102 C103 124.7(11) .
C101 C102 N9 115.6(10) .
C103 C102 N9 119.2(9) .
C68 C67 C65 119.9(7) .
C68 C67 H67A 120.0 .
C65 C67 H67A 120.0 .
O2 C109 N9 128.0(9) .
O2 C109 C110 121.2(9) .
N9 C109 C110 110.7(8) .
C102 C101 N8 116.1(10) .
C102 C101 C106 123.6(11) .
N8 C101 C106 120.2(10) .
C26 C27 C28 120.7(8) .
C26 C27 H27A 119.6 .
C28 C27 H27A 119.7 .
C51 C52 C53 121.0(9) .
C51 C52 H52A 119.5 .
C53 C52 H52A 119.5 .
C112 C111 C110 120.0(10) .
C112 C111 H11D 119.9 .
C110 C111 H11D 120.1 .
C98 C97 C96 126.2(15) .
C98 C97 H97A 116.5 .
C96 C97 H97A 117.3 .
C65 C66 H66A 109.5 .
C65 C66 H66B 109.4 .
H66A C66 H66B 109.5 .
C65 C66 H66C 109.5 .
H66A C66 H66C 109.5 .
H66B C66 H66C 109.5 .
C97 C98 C99 121.5(13) .
C97 C98 H98A 119.7 .
C99 C98 H98A 118.8 .
C63 C64 H64A 109.4 .
C63 C64 H64B 109.5 .
H64A C64 H64B 109.5 .
C63 C64 H64C 109.5 .
H64A C64 H64C 109.5 .
H64B C64 H64C 109.5 .
N7 C95 C96 123.8(9) .
N7 C95 H95A 118.2 .
C96 C95 H95A 118.0 .
C111 C112 C113 119.1(10) .
C111 C112 H11E 120.5 .
C113 C112 H11E 120.4 .
O1 C100 N8 121.1(12) .
O1 C100 C99 125.8(12) .
N8 C100 C99 113.1(10) .
C105 C104 C107 143.2(16) .
C105 C104 C103 125.9(15) .
C107 C104 C103 89.9(11) .
C83 C84 H84A 109.4 .
C83 C84 H84B 109.5 .
H84A C84 H84B 109.5 .
C83 C84 H84C 109.5 .
H84A C84 H84C 109.5 .
H84B C84 H84C 109.5 .
C105 C106 C101 111.5(13) .
C105 C106 H106 124.1 .
C101 C106 H106 124.4 .
C104 C105 C106 130.1(18) .
C104 C105 C108 119.3(17) .
C106 C105 C108 110.6(15) .
C105 C108 H10F 109.5 .
C105 C108 H10G 109.4 .
H10F C108 H10G 109.5 .
C105 C108 H10H 109.5 .
H10F C108 H10H 109.5 .
H10G C108 H10H 109.5 .
C104 C107 H10I 108.8 .
C104 C107 H10J 109.9 .
H10I C107 H10J 109.5 .
C104 C107 H10K 109.7 .
H10I C107 H10K 109.5 .
H10J C107 H10K 109.5 .

loop_
_geom_bond_atom_site_label_1
_geom_bond_atom_site_label_2
_geom_bond_distance
_geom_bond_site_symmetry_2
Mn1 O8 1.868(4) .
Mn1 O7 1.883(4) .
Mn1 N20 1.973(6) .
Mn1 N19 1.980(6) .
Mn1 N1 2.288(6) .
Mn1 N3 2.338(5) .
Fe2 N12 1.877(5) .
Fe2 N13 1.884(5) .
Fe2 C4 1.970(6) .
Fe2 C3 1.968(7) .
Fe2 N14 1.994(5) .
Fe2 N11 2.001(5) .
Mn2 O10 1.872(4) .
Mn2 O9 1.877(4) .
Mn2 N21 1.979(5) .
Mn2 N22 1.979(5) .
Mn2 N5 2.312(5) .
Mn2 N4 2.370(5) .
Fe3 N16 1.874(5) .
Fe3 N17 1.888(6) .
Fe3 C6 1.935(7) .
Fe3 C5 1.963(7) .
Fe3 N15 1.984(5) .
Fe3 N18 1.998(5) .
Mn3 O12 1.873(4) .
Mn3 O11 1.877(4) .
Mn3 N23 1.986(6) .
Mn3 N24 1.983(5) .
Mn3 N2 2.277(5) .
Mn3 N6 2.281(5) .
Fe1 N9 1.878(7) .
Fe1 N8 1.909(7) .
Fe1 C1 1.956(7) .
Fe1 C2 1.955(7) .
Fe1 N10 1.970(5) .
Fe1 N7 1.993(7) .
N1 C1 1.156(8) .
N2 C2 1.155(8) 2_656
N3 C3 1.147(8) .
N4 C4 1.152(8) .
N5 C5 1.165(8) .
N6 C6 1.171(8) .
C2 N2 1.155(8) 2_656
O1 C100 1.258(12) .
O2 C109 1.274(11) .
O7 C54 1.320(7) .
O8 C39 1.318(8) .
O3 C89 1.260(8) .
O4 C80 1.244(8) .
O10 C23 1.321(8) .
O9 C38 1.323(7) .
O5 C60 1.235(8) .
O6 C69 1.234(8) .
O11 C22 1.306(7) .
O14 C115 1.430(12) .
O13 C116 1.351(14) .
O12 C7 1.328(7) .
N7 C95 1.319(11) .
N7 C99 1.379(11) .
N8 C100 1.398(13) .
N8 C101 1.368(13) .
N9 C109 1.332(11) .
N9 C102 1.479(12) .
N10 C114 1.342(9) .
N10 C110 1.362(9) .
N19 C48 1.296(8) .
N19 C47 1.468(9) .
N20 C45 1.290(9) .
N20 C46 1.489(9) .
N11 C75 1.337(9) .
N11 C79 1.348(9) .
N12 C80 1.334(9) .
N12 C81 1.393(9) .
N13 C89 1.339(8) .
N13 C88 1.405(8) .
N14 C94 1.339(8) .
N14 C90 1.351(8) .
N22 C32 1.297(8) .
N22 C31 1.470(8) .
N21 C29 1.277(8) .
N21 C30 1.480(8) .
N15 C55 1.363(8) .
N15 C59 1.353(8) .
N16 C60 1.343(8) .
N16 C61 1.426(8) .
N17 C69 1.350(8) .
N17 C68 1.412(9) .
N18 C70 1.348(8) .
N18 C74 1.345(8) .
N23 C13 1.298(8) .
N23 C14 1.473(9) .
N24 C16 1.271(8) .
N24 C15 1.476(9) .
C38 C37 1.386(9) .
C38 C33 1.431(9) .
C74 C73 1.388(9) .
C74 H74A 0.9300 .
C17 C18 1.399(9) .
C17 C22 1.436(9) .
C17 C16 1.438(9) .
C32 C33 1.428(9) .
C32 H32A 0.9300 .
C21 C20 1.395(10) .
C21 C22 1.414(9) .
C21 H21A 0.9300 .
C59 C58 1.378(9) .
C59 C60 1.501(9) .
C89 C90 1.489(9) .
C94 C93 1.375(9) .
C94 H94A 0.9300 .
C7 C8 1.379(10) .
C7 C12 1.418(10) .
C55 C56 1.373(9) .
C55 H55A 0.9300 .
C70 C71 1.391(9) .
C70 C69 1.499(9) .
C58 C57 1.369(9) .
C58 H58A 0.9300 .
C54 C53 1.404(10) .
C54 C49 1.413(9) .
C88 C87 1.392(10) .
C88 C81 1.402(9) .
C90 C91 1.384(9) .
C56 C57 1.375(9) .
C56 H56A 0.9300 .
C68 C67 1.374(10) .
C68 C61 1.397(9) .
C72 C73 1.369(9) .
C72 C71 1.378(10) .
C72 H72A 0.9300 .
C33 C34 1.396(9) .
C81 C82 1.418(10) .
C16 H16A 0.9300 .
C93 C92 1.379(9) .
C93 H93A 0.9300 .
C40 C41 1.371(10) .
C40 C39 1.405(9) .
C40 H40A 0.9300 .
C48 C49 1.421(10) .
C48 H48A 0.9300 .
C92 C91 1.381(10) .
C92 H92A 0.9300 .
C29 C28 1.447(9) .
C29 H29A 0.9300 .
C49 C50 1.418(10) .
C13 C12 1.435(10) .
C13 H13A 0.9300 .
C80 C79 1.505(10) .
C39 C44 1.414(9) .
C61 C62 1.393(10) .
C57 H57A 0.9300 .
C23 C24 1.402(9) .
C23 C28 1.413(9) .
C91 H91A 0.9300 .
C79 C78 1.366(11) .
C28 C27 1.412(10) .
C71 H71A 0.9300 .
C73 H73A 0.9300 .
C114 C113 1.367(11) .
C114 H11A 0.9300 .
C45 C44 1.431(10) .
C45 H45A 0.9300 .
C20 C19 1.390(10) .
C20 H20A 0.9300 .
C24 C25 1.393(11) .
C24 H24A 0.9300 .
C18 C19 1.356(10) .
C18 H18A 0.9300 .
C46 C47 1.463(10) .
C46 H46A 0.9700 .
C46 H46B 0.9700 .
C31 C30 1.485(9) .
C31 H31A 0.9700 .
C31 H31B 0.9700 .
C76 C77 1.407(11) .
C76 C75 1.373(10) .
C76 H76A 0.9300 .
C34 C35 1.382(10) .
C34 H34A 0.9300 .
C30 H30A 0.9700 .
C30 H30B 0.9700 .
C44 C43 1.417(10) .
C75 H75A 0.9300 .
C35 C36 1.391(11) .
C35 H35A 0.9300 .
C47 H47A 0.9700 .
C47 H47B 0.9700 .
C37 C36 1.384(10) .
C37 H37A 0.9300 .
C12 C11 1.437(10) .
C96 C97 1.310(15) .
C96 C95 1.405(14) .
C96 H96A 0.9300 .
C8 C9 1.400(10) .
C8 H8A 0.9300 .
C50 C51 1.362(11) .
C50 H50A 0.9300 .
C15 C14 1.535(10) .
C15 H15A 0.9700 .
C15 H15B 0.9700 .
C14 H14A 0.9700 .
C14 H14B 0.9700 .
C62 C63 1.387(11) .
C62 H62A 0.9300 .
C110 C111 1.373(12) .
C110 C109 1.476(12) .
C53 C52 1.409(11) .
C53 H53A 0.9300 .
C41 C42 1.408(12) .
C41 H41A 0.9300 .
C36 H36A 0.9300 .
C82 C83 1.402(12) .
C82 H82 0.9300 .
C11 C10 1.363(11) .
C11 H11B 0.9300 .
C25 C26 1.377(12) .
C25 H25A 0.9300 .
C9 C10 1.371(11) .
C9 H9A 0.9300 .
C65 C63 1.351(12) .
C65 C67 1.416(11) .
C65 C66 1.512(13) .
C77 C78 1.373(12) .
C77 H77A 0.9300 .
C86 C85 1.530(13) .
C86 H86A 0.9600 .
C86 H86B 0.9600 .
C86 H86C 0.9600 .
C19 H19A 0.9300 .
C113 C112 1.399(13) .
C113 H11C 0.9300 .
C63 C64 1.535(13) .
C78 H78A 0.9300 .
C87 C85 1.390(11) .
C87 H87A 0.9300 .
C10 H10A 0.9300 .
C51 C52 1.370(12) .
C51 H51A 0.9300 .
C103 C102 1.475(17) .
C103 C104 1.644(17) .
C103 H103 0.9300 .
C42 C43 1.357(12) .
C42 H42A 0.9300 .
C85 C83 1.362(12) .
C83 C84 1.532(14) .
C99 C100 1.364(14) .
C99 C98 1.561(15) .
C26 C27 1.363(12) .
C26 H26A 0.9300 .
C43 H43A 0.9300 .
C102 C101 1.321(13) .
C67 H67A 0.9300 .
C101 C106 1.487(16) .
C27 H27A 0.9300 .
C52 H52A 0.9300 .
C111 C112 1.328(13) .
C111 H11D 0.9300 .
C97 C98 1.172(15) .
C97 H97A 0.9300 .
C66 H66A 0.9600 .
C66 H66B 0.9600 .
C66 H66C 0.9600 .
C98 H98A 0.9300 .
C64 H64A 0.9600 .
C64 H64B 0.9600 .
C64 H64C 0.9600 .
C95 H95A 0.9300 .
C112 H11E 0.9300 .
C104 C105 1.137(17) .
C104 C107 1.79(3) .
C84 H84A 0.9600 .
C84 H84B 0.9600 .
C84 H84C 0.9600 .
C106 C105 1.331(19) .
C106 H106 0.9300 .
C105 C108 1.62(2) .
C108 H10F 0.9600 .
C108 H10G 0.9600 .
C108 H10H 0.9600 .
C107 H10I 0.9600 .
C107 H10J 0.9600 .
C107 H10K 0.9600 .
O5W O5W' 1.27(3) .
O15 C200 1.77(4) .
